data_2001860
loop_
_publ_author_name
'Engelhardt, U.'
'Stromburg, B.'

_publ_section_title 2,8-Diphenoxy-2,8-dithioxo-1,3,7,9-tetraaza-2\l^5^,8\l^5^-diphosphatricyclo[7.3.0.0^3,7^]dodekan
_journal_issue 3
_journal_name_full 'Acta Crystallographica Section C'
_journal_page_first 489
_journal_page_last 491
_journal_paper_doi 10.1107/S0108270192008679
_journal_volume 49
_journal_year 1993
_chemical_formula_sum 'C18 H22 N4 O2 P2 S2'
_chemical_formula_weight 452.456
_symmetry_cell_setting orthorhombic
_symmetry_space_group_name_Hall '-P 2ac 2ab'
_symmetry_space_group_name_H-M 'P b c a'
_cell_angle_alpha 90
_cell_angle_beta 90
_cell_angle_gamma 90
_cell_formula_units_Z 4
_cell_length_a 21.493(7)
_cell_length_b 11.721(4)
_cell_length_c 8.3450(10)
_cell_volume 2102.3(10)
_diffrn_radiation_type Mo
_diffrn_radiation_wavelength 0.71069
_exptl_absorpt_coefficient_mu 0.41
_exptl_crystal_density_diffrn 1.429
_exptl_crystal_F_000 944
_cod_data_source_file se1011.cif
_cod_data_source_block se1011_structure_1_of_1
_cod_original_cell_volume 2102.0(10)
_cod_database_code 2001860

loop_
_atom_site_label
_atom_site_fract_x
_atom_site_fract_y
_atom_site_fract_z
_atom_site_U_iso_or_equiv
P .44070(3) .42036(6) .04783(9) .0334(4)
S .39117(4) .28880(7) .00650(10) .0503(5)
O .42043(8) .4995(2) .1961(2) .0390(10)
N(1) .51550(10) .3903(2) .0894(3) .0330(10)
N(2) .55470(10) .4910(2) .1042(2) .0330(10)
C(1) .36010(10) .5450(2) .2067(3) .036(2)
C(2) .3191(2) .4978(3) .3115(4) .057(2)
C(3) .2608(2) .5476(4) .3286(5) .072(3)
C(4) .2451(2) .6421(4) .2425(5) .060(3)
C(5) .2866(2) .6889(3) .1378(5) .058(3)
C(6) .3453(2) .6410(3) .1200(4) .045(2)
C(7) .5651(2) .5159(3) .2740(4) .050(2)
C(8) .5538(3) .4035(3) .3559(5) .072(4)
C(9) .5317(2) .3210(3) .2315(4) .044(2)
H(2) .3320(10) .432(3) .370(4) ?
H(3) .236(2) .521(3) .396(4) ?
H(4) .2070(10) .678(2) .259(3) ?
H(5) .273(2) .757(3) .077(4) ?
H(6) .3720(10) .670(2) .042(3) ?
H(71) .534(2) .572(4) .308(5) ?
H(72) .6060(10) .531(2) .283(4) ?
H(81) .583(2) .383(3) .417(5) ?
H(82) .515(2) .419(5) .407(6) ?
H(91) .4970(10) .283(3) .264(4) ?
H(92) .5620(10) .269(3) .207(3) ?

loop_
_geom_angle_atom_site_label_1
_geom_angle_atom_site_label_2
_geom_angle_atom_site_label_3
_geom_angle
S P O 117.10(10)
S P N(1) 113.70(10)
S P N(2) 113.90(10)
N(1) P N(2) 103.60(10)
O P N(1) 102.80(10)
P N(1) C(9) 120.4(2)
P N(1) N(2) 113.6(2)
N(2) N(1) C(9) 104.0(2)
P O C(1) 121.2(2)
O C(1) C(6) 119.4(3)
O C(1) C(2) 119.0(3)
C(2) C(1) C(6) 121.5(3)
O P N(2) 104.20(10)
P N(2) C(7) 127.8(2)
P N(2) N(1) 118.8(2)
N(1) N(2) C(7) 109.4(2)

loop_
_geom_bond_atom_site_label_1
_geom_bond_atom_site_label_2
_geom_bond_distance
P S 1.9050(10)
P N(1) 1.683(2)
N(1) N(2) 1.456(3)
N(2) C(7) 1.464(4)
C(8) C(9) 1.496(6)
C(1) C(2) 1.360(5)
C(3) C(4) 1.363(6)
C(5) C(6) 1.390(5)
C(2) H(2) 0.95(3)
C(4) H(4) 0.93(3)
C(6) H(6) 0.93(3)
C(7) H(71) 0.98(4)
C(8) H(81) 0.84(4)
C(9) H(91) 0.91(3)
P O 1.606(2)
P N(2) 1.643(2)
N(1) C(9) 1.478(4)
C(7) C(8) 1.503(6)
O C(1) 1.406(3)
C(2) C(3) 1.389(5)
C(4) C(5) 1.364(5)
C(6) C(1) 1.374(5)
C(3) H(3) 0.84(3)
C(5) H(5) 0.98(4)
C(7) H(72) 0.90(3)
C(8) H(82) 0.95(5)
C(9) H(92) 0.92(3)
